data_7006433
loop_
_publ_author_name
'Chisholm, M. H.'
'Galucci, J.'
'Krempner, C.'
'Wiggenhorn, C.'

_publ_section_title
;
 Comments on the ring-opening polymerization of morpholine-2,5-dione
 derivatives by various metal catalysts and characterization of the
 products formed in the reactions involving R2SnX2, where X = OPr(i)
 and NMe2 and R = Bu(n), Ph and p-Me2NC6H4.
;
_journal_issue 6
_journal_name_full 'Dalton transactions (Cambridge, England : 2003)'
_journal_page_first 846
_journal_page_last 851
_journal_paper_doi 10.1039/b510580c
_journal_year 2006
_chemical_absolute_configuration syn
_chemical_formula_moiety 'C8 H13 N O3'
_chemical_formula_sum 'C8 H13 N O3'
_chemical_formula_weight 171.19
_chemical_name_systematic
;
?
;
_space_group_IT_number 4
_symmetry_cell_setting monoclinic
_symmetry_space_group_name_Hall 'P 2yb'
_symmetry_space_group_name_H-M 'P 1 21 1'
_atom_sites_solution_hydrogens geom
_atom_sites_solution_primary direct
_atom_sites_solution_secondary difmap
_audit_creation_method SHELXL-93
_cell_angle_alpha 90.00
_cell_angle_beta 99.110(10)
_cell_angle_gamma 90.00
_cell_formula_units_Z 2
_cell_length_a 8.905(2)
_cell_length_b 5.2560(10)
_cell_length_c 9.185(3)
_cell_measurement_temperature 200(2)
_cell_volume 424.48(19)
_computing_cell_refinement 'DENZO-SMN (Otwinowski & Minor, 1997)'
_computing_data_collection 'COLLECT (Nonius, 1999) '
_computing_data_reduction 'DENZO-SMN (Otwinowski & Minor, 1997)'
_computing_structure_refinement 'SHELXL-93 (Sheldrick, 1993)'
_computing_structure_solution 'SHELXS-86 (Sheldrick, 1990)'
_diffrn_ambient_temperature 200(2)
_diffrn_measurement_device 'Nonius Kappa CCD'
_diffrn_measurement_method 'phi and omega scans with kappa offsets'
_diffrn_radiation_monochromator graphite
_diffrn_radiation_source 'fine-focus sealed tube'
_diffrn_radiation_type MoK\a
_diffrn_radiation_wavelength 0.71073
_diffrn_reflns_av_R_equivalents 0.036
_diffrn_reflns_limit_h_max 11
_diffrn_reflns_limit_h_min -11
_diffrn_reflns_limit_k_max 6
_diffrn_reflns_limit_k_min -6
_diffrn_reflns_limit_l_max 11
_diffrn_reflns_limit_l_min -11
_diffrn_reflns_number 8429
_diffrn_reflns_theta_max 27.45
_diffrn_reflns_theta_min 2.25
_exptl_absorpt_coefficient_mu 0.102
_exptl_absorpt_correction_type none
_exptl_crystal_colour colorless
_exptl_crystal_density_diffrn 1.339
_exptl_crystal_description plate
_exptl_crystal_F_000 184
_exptl_crystal_size_max 0.31
_exptl_crystal_size_mid 0.15
_exptl_crystal_size_min 0.08
_refine_diff_density_max 0.123
_refine_diff_density_min -0.231
_refine_diff_density_rms 0.042
_refine_ls_extinction_method none
_refine_ls_goodness_of_fit_all 1.083
_refine_ls_goodness_of_fit_obs 1.108
_refine_ls_hydrogen_treatment mixed
_refine_ls_matrix_type full
_refine_ls_number_parameters 116
_refine_ls_number_reflns 1924
_refine_ls_number_restraints 1
_refine_ls_restrained_S_all 1.083
_refine_ls_restrained_S_obs 1.108
_refine_ls_R_factor_all 0.0388
_refine_ls_R_factor_obs 0.0338
_refine_ls_shift/esd_max 0.002
_refine_ls_shift/esd_mean 0.000
_refine_ls_structure_factor_coef Fsqd
_refine_ls_weighting_details 'w=1/[\s^2^(Fo^2^)+(0.0459P)^2^+0.0221P] where P=(Fo^2^+2Fc^2^)/3'
_refine_ls_weighting_scheme calc
_refine_ls_wR_factor_all 0.0832
_refine_ls_wR_factor_obs 0.0809
_reflns_number_gt 1747
_reflns_number_total 1924
_reflns_threshold_expression >2sigma(I)
_cod_data_source_file b510580c.txt
_cod_data_source_block Chisholm1239
_cod_original_cell_volume 424.5(2)
_cod_original_sg_symbol_H-M 'P 21'
_cod_database_code 7006433

loop_
_symmetry_equiv_pos_as_xyz
'x, y, z'
'-x, y+1/2, -z'

loop_
_atom_site_aniso_label
_atom_site_aniso_U_11
_atom_site_aniso_U_22
_atom_site_aniso_U_33
_atom_site_aniso_U_23
_atom_site_aniso_U_13
_atom_site_aniso_U_12
O1 0.0336(5) 0.0273(5) 0.0307(5) -0.0080(4) 0.0115(4) -0.0072(4)
O2 0.0406(6) 0.0398(6) 0.0376(5) -0.0173(5) 0.0170(5) -0.0053(5)
O3 0.0420(6) 0.0297(5) 0.0288(5) 0.0040(4) 0.0164(4) 0.0058(4)
N 0.0333(6) 0.0247(6) 0.0211(5) -0.0061(5) 0.0078(4) -0.0020(5)
C1 0.0327(7) 0.0254(7) 0.0203(6) -0.0021(5) 0.0060(5) -0.0021(5)
C2 0.0299(6) 0.0218(6) 0.0197(5) -0.0011(5) 0.0074(5) -0.0013(5)
C3 0.0311(7) 0.0199(6) 0.0230(6) 0.0050(5) 0.0057(5) 0.0071(5)
C4 0.0272(7) 0.0289(7) 0.0264(6) 0.0015(6) 0.0056(5) 0.0027(5)
C5 0.0310(7) 0.0253(7) 0.0289(6) -0.0038(5) 0.0052(5) -0.0034(6)
C6 0.0359(8) 0.0407(9) 0.0364(8) 0.0032(7) 0.0016(6) 0.0047(7)
C7 0.0360(8) 0.0422(9) 0.0471(8) 0.0011(7) 0.0136(7) -0.0082(7)
C8 0.0358(8) 0.0345(8) 0.0388(7) -0.0030(6) 0.0104(6) -0.0066(7)

loop_
_atom_site_label
_atom_site_type_symbol
_atom_site_fract_x
_atom_site_fract_y
_atom_site_fract_z
_atom_site_U_iso_or_equiv
_atom_site_thermal_displace_type
_atom_site_occupancy
_atom_site_calc_flag
_atom_site_refinement_flags
_atom_site_disorder_group
O1 O 1.00373(11) -0.1412(2) 0.65504(10) 0.0298(2) Uani 1 d . .
O2 O 1.21376(12) -0.1066(2) 0.56233(11) 0.0381(3) Uani 1 d . .
O3 O 0.87188(11) 0.1842(2) 0.94975(9) 0.0323(3) Uani 1 d . .
N N 1.07343(13) 0.2679(2) 0.83618(12) 0.0260(3) Uani 1 d . .
H1N H 1.1030(16) 0.3794(32) 0.9011(16) 0.024(4) Uiso 1 d . .
C1 C 1.1298(2) -0.0129(3) 0.63808(13) 0.0259(3) Uani 1 d . .
C2 C 1.16131(14) 0.2409(3) 0.71565(12) 0.0234(3) Uani 1 d . .
H2 H 1.12960 0.3791 0.64241 0.028 Uiso 1 calc R .
C3 C 0.94336(15) 0.1514(2) 0.84614(13) 0.0245(3) Uani 1 d . .
C4 C 0.8818(2) -0.0189(3) 0.71758(14) 0.0274(3) Uani 1 d . .
H4 H 0.8220 0.0889 0.63930 0.033 Uiso 1 calc R .
C5 C 1.3310(2) 0.2789(3) 0.77799(14) 0.0283(3) Uani 1 d . .
H5 H 1.3372 0.4337 0.84198 0.034 Uiso 1 calc R .
C6 C 1.3947(2) 0.0586(3) 0.8778(2) 0.0381(4) Uani 1 d . .
H6A H 1.3279 0.0268 0.9510 0.057 Uiso 1 calc R .
H6B H 1.4967 0.1025 0.9283 0.057 Uiso 1 calc R .
H6C H 1.4002 -0.0946 0.8181 0.057 Uiso 1 calc R .
C7 C 1.4295(2) 0.3324(3) 0.6604(2) 0.0410(4) Uani 1 d . .
H7A H 1.3862 0.4749 0.5988 0.062 Uiso 1 calc R .
H7B H 1.4329 0.1809 0.5989 0.062 Uiso 1 calc R .
H7C H 1.5327 0.3759 0.7078 0.062 Uiso 1 calc R .
C8 C 0.7800(2) -0.2270(3) 0.7567(2) 0.0359(3) Uani 1 d . .
H8A H 0.6908 -0.1521 0.7905 0.054 Uiso 1 calc R .
H8B H 0.8357 -0.3320 0.8355 0.054 Uiso 1 calc R .
H8C H 0.7470 -0.3330 0.6697 0.054 Uiso 1 calc R .

loop_
_atom_type_symbol
_atom_type_description
_atom_type_scat_dispersion_real
_atom_type_scat_dispersion_imag
_atom_type_scat_source
C C 0.0033 0.0016 'International Tables Vol C Tables 4.2.6.8 and 6.1.1.4'
H H 0.0000 0.0000 'International Tables Vol C Tables 4.2.6.8 and 6.1.1.4'
N N 0.0061 0.0033 'International Tables Vol C Tables 4.2.6.8 and 6.1.1.4'
O O 0.0106 0.0060 'International Tables Vol C Tables 4.2.6.8 and 6.1.1.4'

loop_
_geom_angle_atom_site_label_1
_geom_angle_atom_site_label_2
_geom_angle_atom_site_label_3
_geom_angle
_geom_angle_site_symmetry_1
_geom_angle_site_symmetry_3
_geom_angle_publ_flag
C1 O1 C4 120.97(10) . . ?
C3 N C2 125.90(11) . . ?
C3 N H1N 116.6(9) . . ?
C2 N H1N 117.1(9) . . ?
O2 C1 O1 118.01(12) . . ?
O2 C1 C2 123.02(13) . . ?
O1 C1 C2 118.96(11) . . ?
N C2 C1 111.08(11) . . ?
N C2 C5 108.50(10) . . ?
C1 C2 C5 112.70(11) . . ?
N C2 H2 108.1 . . ?
C1 C2 H2 108.1 . . ?
C5 C2 H2 108.1 . . ?
O3 C3 N 123.36(12) . . ?
O3 C3 C4 121.02(12) . . ?
N C3 C4 115.56(11) . . ?
O1 C4 C8 106.81(11) . . ?
O1 C4 C3 111.62(11) . . ?
C8 C4 C3 113.70(11) . . ?
O1 C4 H4 108.2 . . ?
C8 C4 H4 108.2 . . ?
C3 C4 H4 108.2 . . ?
C7 C5 C6 111.43(13) . . ?
C7 C5 C2 113.67(11) . . ?
C6 C5 C2 111.89(11) . . ?
C7 C5 H5 106.4 . . ?
C6 C5 H5 106.4 . . ?
C2 C5 H5 106.4 . . ?
C5 C6 H6A 109.5 . . ?
C5 C6 H6B 109.5 . . ?
H6A C6 H6B 109.5 . . ?
C5 C6 H6C 109.5 . . ?
H6A C6 H6C 109.5 . . ?
H6B C6 H6C 109.5 . . ?
C5 C7 H7A 109.5 . . ?
C5 C7 H7B 109.5 . . ?
H7A C7 H7B 109.5 . . ?
C5 C7 H7C 109.5 . . ?
H7A C7 H7C 109.5 . . ?
H7B C7 H7C 109.5 . . ?
C4 C8 H8A 109.5 . . ?
C4 C8 H8B 109.5 . . ?
H8A C8 H8B 109.5 . . ?
C4 C8 H8C 109.5 . . ?
H8A C8 H8C 109.5 . . ?
H8B C8 H8C 109.5 . . ?

loop_
_geom_bond_atom_site_label_1
_geom_bond_atom_site_label_2
_geom_bond_distance
_geom_bond_site_symmetry_2
_geom_bond_publ_flag
O1 C1 1.339(2) . ?
O1 C4 1.456(2) . ?
O2 C1 1.205(2) . ?
O3 C3 1.2378(15) . ?
N C3 1.326(2) . ?
N C2 1.460(2) . ?
N H1N 0.85(2) . ?
C1 C2 1.517(2) . ?
C2 C5 1.542(2) . ?
C2 H2 1.00 . ?
C3 C4 1.513(2) . ?
C4 C8 1.501(2) . ?
C4 H4 1.00 . ?
C5 C7 1.521(2) . ?
C5 C6 1.529(2) . ?
C5 H5 1.00 . ?
C6 H6A 0.98 . ?
C6 H6B 0.98 . ?
C6 H6C 0.98 . ?
C7 H7A 0.98 . ?
C7 H7B 0.98 . ?
C7 H7C 0.98 . ?
C8 H8A 0.98 . ?
C8 H8B 0.98 . ?
C8 H8C 0.98 . ?

loop_
_geom_torsion_atom_site_label_1
_geom_torsion_atom_site_label_2
_geom_torsion_atom_site_label_3
_geom_torsion_atom_site_label_4
_geom_torsion
_geom_torsion_site_symmetry_1
_geom_torsion_site_symmetry_2
_geom_torsion_site_symmetry_3
_geom_torsion_site_symmetry_4
_geom_torsion_publ_flag
C4 O1 C1 O2 -166.76(12) . . . . ?
C4 O1 C1 C2 13.8(2) . . . . ?
C3 N C2 C1 -25.3(2) . . . . ?
C3 N C2 C5 -149.76(12) . . . . ?
O2 C1 C2 N -160.59(13) . . . . ?
O1 C1 C2 N 18.8(2) . . . . ?
O2 C1 C2 C5 -38.6(2) . . . . ?
O1 C1 C2 C5 140.78(12) . . . . ?
C2 N C3 O3 -178.74(12) . . . . ?
C2 N C3 C4 -1.4(2) . . . . ?
C1 O1 C4 C8 -165.69(11) . . . . ?
C1 O1 C4 C3 -40.84(15) . . . . ?
O3 C3 C4 O1 -148.78(11) . . . . ?
N C3 C4 O1 33.9(2) . . . . ?
O3 C3 C4 C8 -27.9(2) . . . . ?
N C3 C4 C8 154.77(12) . . . . ?
N C2 C5 C7 -163.14(12) . . . . ?
C1 C2 C5 C7 73.42(15) . . . . ?
N C2 C5 C6 69.56(14) . . . . ?
C1 C2 C5 C6 -53.88(14) . . . . ?

loop_
_cod_related_entry_id
_cod_related_entry_database
_cod_related_entry_code
1 ChemSpider 9129191
